data_2212549
loop_
_publ_author_name
'Kubo, Kanji'
'Yamamoto, Emi'
'Hayakawa, Akinori'
'Sakurai, Tadamitsu'
'Mori, Akira'

_publ_section_title
;
 1,4-Bis(1-naphthylmethyl)piperazine
;
_journal_coeditor_code FL2101
_journal_issue 3
_journal_name_full 'Acta Crystallographica Section E'
_journal_page_first o1347
_journal_page_last o1348
_journal_paper_doi 10.1107/S1600536807007118
_journal_volume 63
_journal_year 2007
_chemical_formula_iupac 'C26 H26 N2'
_chemical_formula_moiety 'C26 H26 N2'
_chemical_formula_sum 'C26 H26 N2'
_chemical_formula_weight 366.50
_chemical_name_systematic
;
1,4-Bis(1-naphthylmethyl)piperazine
;
_space_group_IT_number 14
_symmetry_cell_setting monoclinic
_symmetry_space_group_name_Hall '-P 2yab'
_symmetry_space_group_name_H-M 'P 1 21/a 1'
_cell_angle_alpha 90.0000
_cell_angle_beta 106.856(18)
_cell_angle_gamma 90.0000
_cell_formula_units_Z 2
_cell_length_a 11.300(4)
_cell_length_b 5.5286(18)
_cell_length_c 16.141(5)
_cell_measurement_reflns_used 8164
_cell_measurement_temperature 153.1
_cell_measurement_theta_max 68.2
_cell_measurement_theta_min 4.1
_cell_volume 965.1(6)
_computing_cell_refinement CrystalClear
_computing_data_collection 'CrystalClear (Rigaku, 1999)'
_computing_data_reduction 'please supply'
_computing_molecular_graphics
;
ORTEPIII (Burnett & Johnson, 1996) and Mercury
(Version 1.3; Macrae <i>et al.</i>,  2006)
;
_computing_publication_material 'CrystalStructure (Rigaku/MSC, 2006)'
_computing_structure_refinement 'SHELXL97 (Sheldrick 1997)'
_computing_structure_solution 'SIR97 (Altomare <i>et al.</i>, 1999)'
_diffrn_detector_area_resol_mean 10.00
_diffrn_measured_fraction_theta_full 0.982
_diffrn_measured_fraction_theta_max 0.982
_diffrn_measurement_device_type 'Rigaku RAXIS-RAPID'
_diffrn_measurement_method \w
_diffrn_radiation_type 'Cu K\a'
_diffrn_radiation_wavelength 1.54187
_diffrn_reflns_av_R_equivalents 0.057
_diffrn_reflns_limit_h_max 13
_diffrn_reflns_limit_h_min -13
_diffrn_reflns_limit_k_max 6
_diffrn_reflns_limit_k_min -6
_diffrn_reflns_limit_l_max 18
_diffrn_reflns_limit_l_min -19
_diffrn_reflns_number 8585
_diffrn_reflns_theta_full 68.20
_diffrn_reflns_theta_max 68.20
_exptl_absorpt_coefficient_mu 0.560
_exptl_absorpt_correction_T_max 0.946
_exptl_absorpt_correction_T_min 0.671
_exptl_absorpt_correction_type multi-scan
_exptl_absorpt_process_details '(ABSCOR; Higashi, 1995)'
_exptl_crystal_colour colourless
_exptl_crystal_density_diffrn 1.261
_exptl_crystal_density_method 'not measured'
_exptl_crystal_description plate
_exptl_crystal_F_000 392.00
_exptl_crystal_size_max 0.32
_exptl_crystal_size_mid 0.28
_exptl_crystal_size_min 0.10
_refine_diff_density_max 0.40
_refine_diff_density_min -0.23
_refine_ls_extinction_coef 0.013(2)
_refine_ls_extinction_method SHELXL97
_refine_ls_goodness_of_fit_ref 1.230
_refine_ls_hydrogen_treatment constr
_refine_ls_number_parameters 129
_refine_ls_number_reflns 1733
_refine_ls_R_factor_gt 0.0742
_refine_ls_shift/su_max 0.0000
_refine_ls_structure_factor_coef Fsqd
_refine_ls_weighting_details 'w = 1/[\s^2^(Fo^2^)+(0.0773P)^2^+2.3943P] where P=(Fo^2^+2Fc^2^)/3'
_refine_ls_weighting_scheme calc
_refine_ls_wR_factor_ref 0.2493
_reflns_number_gt 1463
_reflns_number_total 1733
_reflns_threshold_expression F^2^>2\s(F^2^)
_cod_data_source_file fl2101.cif
_cod_data_source_block I
_cod_original_cell_volume 965.1(5)
_cod_original_sg_symbol_H-M 'P 21/a'
_cod_database_code 2212549
_cod_database_fobs_code 2212549

loop_
_symmetry_equiv_pos_site_id
_symmetry_equiv_pos_as_xyz
1 +X,+Y,+Z
2 1/2-X,1/2+Y,-Z
3 -X,-Y,-Z
4 1/2+X,1/2-Y,+Z

loop_
_atom_site_type_symbol
_atom_site_label
_atom_site_fract_x
_atom_site_fract_y
_atom_site_fract_z
_atom_site_U_iso_or_equiv
_atom_site_adp_type
_atom_site_calc_flag
_atom_site_refinement_flags
_atom_site_occupancy
N N1 0.9652(2) 0.9302(5) 0.07594(17) 0.0248(7) Uani d . 1.00
C C1 1.0187(3) 0.7891(6) 0.2291(2) 0.0254(8) Uani d . 1.00
C C2 1.1143(3) 0.6373(6) 0.2677(2) 0.0293(8) Uani d . 1.00
C C3 1.1844(3) 0.6651(7) 0.3550(2) 0.0310(9) Uani d . 1.00
C C4 1.1539(3) 0.8418(7) 0.4040(2) 0.0299(9) Uani d . 1.00
C C5 1.0552(3) 1.0035(6) 0.3674(2) 0.0264(8) Uani d . 1.00
C C6 1.0214(3) 1.1868(7) 0.4176(2) 0.0311(9) Uani d . 1.00
C C7 0.9274(3) 1.3415(7) 0.3825(2) 0.0337(9) Uani d . 1.00
C C8 0.8603(3) 1.3222(7) 0.2939(2) 0.0331(9) Uani d . 1.00
C C9 0.8899(3) 1.1476(6) 0.2433(2) 0.0288(8) Uani d . 1.00
C C10 0.9870(3) 0.9805(6) 0.2784(2) 0.0255(8) Uani d . 1.00
C C11 0.9450(3) 0.7472(7) 0.1359(2) 0.0271(8) Uani d . 1.00
C C12 0.8844(3) 0.8868(7) -0.0112(2) 0.0289(9) Uani d . 1.00
C C13 0.9052(3) 1.0749(7) -0.0738(2) 0.0271(8) Uani d . 1.00
H H1 1.1342 0.5094 0.2348 0.035 Uiso c R 1.00
H H2 1.2525 0.5611 0.3795 0.037 Uiso c R 1.00
H H3 1.1993 0.8568 0.4633 0.036 Uiso c R 1.00
H H4 1.0657 1.2014 0.4772 0.037 Uiso c R 1.00
H H5 0.9065 1.4632 0.4174 0.040 Uiso c R 1.00
H H6 0.7944 1.4310 0.2695 0.040 Uiso c R 1.00
H H7 0.8449 1.1379 0.1837 0.035 Uiso c R 1.00
H H8 0.9669 0.5866 0.1176 0.033 Uiso c R 1.00
H H9 0.8559 0.7441 0.1321 0.033 Uiso c R 1.00
H H10 0.7970 0.8922 -0.0106 0.035 Uiso c R 1.00
H H(11) 0.9008 0.7237 -0.0307 0.035 Uiso c R 1.00
H H12 0.8494 1.0425 -0.1324 0.033 Uiso c R 1.00
H H13 0.8854 1.2374 -0.0557 0.033 Uiso c R 1.00

loop_
_atom_site_aniso_label
_atom_site_aniso_U_11
_atom_site_aniso_U_22
_atom_site_aniso_U_33
_atom_site_aniso_U_12
_atom_site_aniso_U_13
_atom_site_aniso_U_23
N1 0.0237(15) 0.0312(17) 0.0197(14) -0.0014(12) 0.0065(11) -0.0012(12)
C1 0.0251(17) 0.0287(19) 0.0236(17) -0.0037(14) 0.0091(13) 0.0016(14)
C2 0.0302(19) 0.0291(19) 0.0299(19) 0.0012(15) 0.0107(15) 0.0001(15)
C3 0.0284(19) 0.034(2) 0.0306(19) 0.0039(16) 0.0089(15) 0.0060(16)
C4 0.0276(19) 0.036(2) 0.0233(17) -0.0034(15) 0.0033(14) 0.0025(15)
C5 0.0250(17) 0.030(2) 0.0257(18) -0.0059(14) 0.0098(13) 0.0018(14)
C6 0.034(2) 0.034(2) 0.0265(19) -0.0056(16) 0.0105(15) -0.0025(15)
C7 0.039(2) 0.029(2) 0.037(2) -0.0034(17) 0.0174(16) -0.0055(16)
C8 0.035(2) 0.029(2) 0.037(2) 0.0019(16) 0.0130(16) 0.0045(16)
C9 0.0279(19) 0.032(2) 0.0263(18) -0.0014(15) 0.0079(14) 0.0017(14)
C10 0.0270(18) 0.0262(19) 0.0243(17) -0.0043(14) 0.0091(14) 0.0028(13)
C11 0.0258(17) 0.033(2) 0.0247(18) -0.0032(15) 0.0102(14) -0.0023(14)
C12 0.0238(17) 0.037(2) 0.0252(18) -0.0031(15) 0.0066(13) -0.0021(15)
C13 0.0226(17) 0.036(2) 0.0217(16) -0.0012(15) 0.0053(12) -0.0004(14)

loop_
_atom_type_symbol
_atom_type_description
_atom_type_scat_dispersion_real
_atom_type_scat_dispersion_imag
_atom_type_scat_source
C C 0.018 0.009
;
International Tables for Crystallography
(1992, Vol. C, Tables 4.2.6.8 and 6.1.1.4)
;
H H 0.000 0.000
;
International Tables for Crystallography
(1992, Vol. C, Table 6.1.1.4)
;
N N 0.031 0.018
;
International Tables for Crystallography
(1992, Vol. C, Tables 4.2.6.8 and 6.1.1.4)
;

loop_
_geom_angle_atom_site_label_1
_geom_angle_atom_site_label_2
_geom_angle_atom_site_label_3
_geom_angle_site_symmetry_1
_geom_angle_site_symmetry_3
_geom_angle
_geom_angle_publ_flag
C11 N1 C12 . . 110.5(2) no
C11 N1 C13 . 3_775 110.5(2) no
C12 N1 C13 . 3_775 108.8(2) no
C2 C1 C10 . . 119.5(2) no
C2 C1 C11 . . 119.6(3) no
C10 C1 C11 . . 120.8(2) no
C1 C2 C3 . . 121.9(3) no
C2 C3 C4 . . 119.6(3) no
C3 C4 C5 . . 120.7(3) no
C4 C5 C6 . . 121.4(3) no
C4 C5 C10 . . 119.6(3) no
C6 C5 C10 . . 118.9(3) no
C5 C6 C7 . . 121.4(3) no
C6 C7 C8 . . 120.0(3) no
C7 C8 C9 . . 120.3(3) no
C8 C9 C10 . . 121.0(3) no
C1 C10 C5 . . 118.5(3) no
C1 C10 C9 . . 123.2(2) no
C5 C10 C9 . . 118.2(3) no
N1 C11 C1 . . 114.0(2) no
N1 C12 C13 . . 110.8(2) no
N1 C13 C12 3_775 . 110.5(2) no
C1 C2 H1 . . 119.0 no
C3 C2 H1 . . 119.0 no
C2 C3 H2 . . 120.2 no
C4 C3 H2 . . 120.2 no
C3 C4 H3 . . 119.6 no
C5 C4 H3 . . 119.6 no
C5 C6 H4 . . 119.3 no
C7 C6 H4 . . 119.3 no
C6 C7 H5 . . 120.0 no
C8 C7 H5 . . 120.0 no
C7 C8 H6 . . 119.8 no
C9 C8 H6 . . 119.8 no
C8 C9 H7 . . 119.5 no
C10 C9 H7 . . 119.5 no
N1 C11 H8 . . 108.8 no
N1 C11 H9 . . 108.8 no
C1 C11 H8 . . 108.8 no
C1 C11 H9 . . 108.8 no
H8 C11 H9 . . 107.7 no
N1 C12 H10 . . 109.5 no
N1 C12 H(11) . . 109.5 no
C13 C12 H10 . . 109.5 no
C13 C12 H(11) . . 109.5 no
H10 C12 H(11) . . 108.1 no
N1 C13 H12 3_775 . 109.6 no
N1 C13 H13 3_775 . 109.6 no
C12 C13 H12 . . 109.6 no
C12 C13 H13 . . 109.5 no
H12 C13 H13 . . 108.1 no

loop_
_geom_bond_atom_site_label_1
_geom_bond_atom_site_label_2
_geom_bond_site_symmetry_2
_geom_bond_distance
_geom_bond_publ_flag
N1 C11 . 1.463(4) no
N1 C12 . 1.458(3) no
N1 C13 3_775 1.475(4) no
C1 C2 . 1.367(4) no
C1 C10 . 1.430(5) no
C1 C11 . 1.512(4) no
C2 C3 . 1.410(4) no
C3 C4 . 1.363(5) no
C4 C5 . 1.418(4) no
C5 C6 . 1.418(5) no
C5 C10 . 1.424(4) no
C6 C7 . 1.353(5) no
C7 C8 . 1.415(5) no
C8 C9 . 1.368(5) no
C9 C10 . 1.420(4) no
C12 C13 . 1.515(5) no
C2 H1 . 0.950 no
C3 H2 . 0.950 no
C4 H3 . 0.950 no
C6 H4 . 0.950 no
C7 H5 . 0.950 no
C8 H6 . 0.950 no
C9 H7 . 0.950 no
C11 H8 . 0.990 no
C11 H9 . 0.990 no
C12 H10 . 0.990 no
C12 H(11) . 0.990 no
C13 H12 . 0.990 no
C13 H13 . 0.990 no

loop_
_geom_contact_atom_site_label_1
_geom_contact_atom_site_label_2
_geom_contact_distance
_geom_contact_site_symmetry_2
_geom_contact_publ_flag
C1 C8 3.471(5) 1_545 yes
C2 C7 3.583(6) 1_545 yes
C2 C8 3.487(5) 1_545 yes
C3 C6 3.534(5) 1_545 yes
C3 C7 3.547(5) 1_545 yes
C6 C3 3.534(5) 1_565 yes
C6 C6 3.510(5) 3_776 yes
C7 C2 3.583(6) 1_565 yes
C7 C3 3.547(5) 1_565 yes
C8 C1 3.471(5) 1_565 yes
C8 C2 3.487(5) 1_565 yes
C1 H6 3.425 1_545 no
C1 H6 3.368 4_575 no
C2 H6 3.130 4_575 no
C3 H3 3.316 2_746 no
C3 H4 3.304 2_746 no
C3 H5 3.173 4_575 no
C3 H6 3.071 4_575 no
C4 H2 3.558 2_756 no
C4 H3 3.531 2_746 no
C4 H4 3.286 2_746 no
C4 H4 3.556 3_776 no
C4 H5 3.549 1_545 no
C4 H5 3.572 3_776 no
C4 H5 3.000 4_575 no
C4 H6 3.288 4_575 no
C5 H2 3.500 4_465 no
C5 H4 3.380 3_776 no
C5 H6 3.523 4_575 no
C6 H2 3.523 1_565 no
C6 H2 3.589 2_756 no
C6 H2 3.226 4_465 no
C6 H3 3.320 2_756 no
C6 H3 3.570 3_776 no
C6 H4 3.070 3_776 no
C6 H5 3.200 3_786 no
C7 H2 2.968 4_465 no
C7 H3 3.392 3_776 no
C7 H4 3.379 3_786 no
C7 H5 3.406 3_786 no
C8 H1 3.064 4_465 no
C8 H2 2.976 4_465 no
C8 H9 3.492 1_565 no
C8 H12 3.211 2_655 no
C9 H1 3.444 1_565 no
C9 H1 2.982 4_465 no
C9 H2 3.249 4_465 no
C9 H8 3.434 1_565 no
C9 H12 3.532 2_655 no
C10 H1 3.535 1_565 no
C10 H2 3.499 4_465 no
C10 H6 3.551 4_575 no
C11 H6 3.568 1_545 no
C11 H10 3.495 2_645 no
C11 H12 3.499 2_645 no
C11 H13 3.580 2_645 no
C12 H7 3.490 2_645 no
C12 H9 3.466 2_655 no
C12 H10 3.496 2_645 no
C12 H10 3.543 2_655 no
C13 H6 3.401 2_645 no
C13 H9 2.976 2_655 no
C13 H10 3.458 2_655 no
H1 C8 3.064 4_565 no
H1 C9 3.444 1_545 no
H1 C9 2.982 4_565 no
H1 C10 3.535 1_545 no
H1 H6 2.989 4_565 no
H1 H6 3.546 4_575 no
H1 H7 2.855 4_565 no
H1 H(11) 3.452 3_765 no
H1 H12 3.500 3_765 no
H2 C4 3.558 2_746 no
H2 C5 3.500 4_565 no
H2 C6 3.523 1_545 no
H2 C6 3.589 2_746 no
H2 C6 3.226 4_565 no
H2 C7 2.968 4_565 no
H2 C8 2.976 4_565 no
H2 C9 3.249 4_565 no
H2 C10 3.499 4_565 no
H2 H3 2.684 2_746 no
H2 H4 3.582 1_545 no
H2 H4 2.723 2_746 no
H2 H5 3.345 4_565 no
H2 H5 3.114 4_575 no
H2 H6 3.357 4_565 no
H2 H6 3.427 4_575 no
H3 C3 3.316 2_756 no
H3 C4 3.531 2_756 no
H3 C6 3.320 2_746 no
H3 C6 3.570 3_776 no
H3 C7 3.392 3_776 no
H3 H2 2.684 2_756 no
H3 H3 3.094 2_746 no
H3 H3 3.094 2_756 no
H3 H4 2.690 2_746 no
H3 H4 3.414 3_776 no
H3 H5 3.098 3_776 no
H3 H5 2.834 4_575 no
H4 C3 3.304 2_756 no
H4 C4 3.286 2_756 no
H4 C4 3.556 3_776 no
H4 C5 3.380 3_776 no
H4 C6 3.070 3_776 no
H4 C7 3.379 3_786 no
H4 H2 3.582 1_565 no
H4 H2 2.723 2_756 no
H4 H3 2.690 2_756 no
H4 H3 3.414 3_776 no
H4 H4 2.887 3_776 no
H4 H5 2.474 3_786 no
H5 C3 3.173 4_475 no
H5 C4 3.549 1_565 no
H5 C4 3.572 3_776 no
H5 C4 3.000 4_475 no
H5 C6 3.200 3_786 no
H5 C7 3.406 3_786 no
H5 H2 3.345 4_465 no
H5 H2 3.114 4_475 no
H5 H3 3.098 3_776 no
H5 H3 2.834 4_475 no
H5 H4 2.474 3_786 no
H5 H5 2.911 3_786 no
H6 C1 3.425 1_565 no
H6 C1 3.368 4_475 no
H6 C2 3.130 4_475 no
H6 C3 3.071 4_475 no
H6 C4 3.288 4_475 no
H6 C5 3.523 4_475 no
H6 C10 3.551 4_475 no
H6 C11 3.568 1_565 no
H6 C13 3.401 2_655 no
H6 H1 2.989 4_465 no
H6 H1 3.546 4_475 no
H6 H2 3.357 4_465 no
H6 H2 3.427 4_475 no
H6 H9 3.049 1_565 no
H6 H12 2.414 2_655 no
H7 C12 3.490 2_655 no
H7 H1 2.855 4_465 no
H7 H8 3.170 1_565 no
H7 H9 3.465 1_565 no
H7 H10 3.124 2_655 no
H7 H(11) 3.171 2_655 no
H7 H12 3.075 2_655 no
H7 H13 3.581 2_645 no
H8 C9 3.434 1_545 no
H8 H7 3.170 1_545 no
H8 H10 3.169 2_645 no
H8 H(11) 2.892 3_765 no
H8 H13 3.302 1_545 no
H9 C8 3.492 1_545 no
H9 C12 3.466 2_645 no
H9 C13 2.976 2_645 no
H9 H6 3.049 1_545 no
H9 H7 3.465 1_545 no
H9 H10 2.941 2_645 no
H9 H12 2.576 2_645 no
H9 H13 2.648 2_645 no
H10 C11 3.495 2_655 no
H10 C12 3.543 2_645 no
H10 C12 3.496 2_655 no
H10 C13 3.458 2_645 no
H10 H7 3.124 2_645 no
H10 H8 3.169 2_655 no
H10 H9 2.941 2_655 no
H10 H10 3.017 2_645 no
H10 H10 3.017 2_655 no
H10 H(11) 3.109 2_655 no
H10 H13 2.721 2_645 no
H(11) H1 3.452 3_765 no
H(11) H7 3.171 2_645 no
H(11) H8 2.892 3_765 no
H(11) H10 3.109 2_645 no
H(11) H(11) 3.293 3_765 no
H(11) H13 2.717 1_545 no
H12 C8 3.211 2_645 no
H12 C9 3.532 2_645 no
H12 C11 3.499 2_655 no
H12 H1 3.500 3_765 no
H12 H6 2.414 2_645 no
H12 H7 3.075 2_645 no
H12 H9 2.576 2_655 no
H13 C11 3.580 2_655 no
H13 H7 3.581 2_655 no
H13 H8 3.302 1_565 no
H13 H9 2.648 2_655 no
H13 H10 2.721 2_655 no
H13 H(11) 2.717 1_565 no

loop_
_geom_torsion_atom_site_label_1
_geom_torsion_atom_site_label_2
_geom_torsion_atom_site_label_3
_geom_torsion_atom_site_label_4
_geom_torsion_site_symmetry_1
_geom_torsion_site_symmetry_3
_geom_torsion_site_symmetry_4
_geom_torsion
_geom_torsion_publ_flag
C11 N1 C12 C13 . . . -179.8(3) yes
C12 N1 C11 C1 . . . -175.8(3) yes
C11 N1 C13 C12 . 3_775 3_775 179.6(2) yes
C13 N1 C11 C1 3_775 . . 63.7(3) yes
C12 N1 C13 C12 . 3_775 3_775 58.1(3) yes
C13 N1 C12 C13 3_775 . . -58.3(3) yes
C2 C1 C10 C5 . . . -1.3(5) no
C2 C1 C10 C9 . . . 179.4(3) no
C10 C1 C2 C3 . . . -0.8(6) no
C2 C1 C11 N1 . . . -109.9(4) no
C11 C1 C2 C3 . . . -178.6(3) no
C10 C1 C11 N1 . . . 72.3(4) no
C11 C1 C10 C5 . . . 176.5(3) no
C11 C1 C10 C9 . . . -2.8(5) no
C1 C2 C3 C4 . . . 2.6(6) no
C2 C3 C4 C5 . . . -2.2(6) no
C3 C4 C5 C6 . . . 179.4(3) no
C3 C4 C5 C10 . . . 0.1(4) no
C4 C5 C6 C7 . . . 179.8(4) no
C4 C5 C10 C1 . . . 1.7(5) no
C4 C5 C10 C9 . . . -179.0(3) no
C6 C5 C10 C1 . . . -177.6(3) no
C6 C5 C10 C9 . . . 1.7(5) no
C10 C5 C6 C7 . . . -1.0(6) no
C5 C6 C7 C8 . . . 0.1(4) no
C6 C7 C8 C9 . . . 0.0(5) no
C7 C8 C9 C10 . . . 0.8(6) no
C8 C9 C10 C1 . . . 177.6(3) no
C8 C9 C10 C5 . . . -1.7(5) no
N1 C12 C13 N1 . . 3_775 59.3(3) yes
